data_2008597
loop_
_publ_author_name
'Yuji Mikata'
'Ryoko Maesaki'

_publ_contact_author
;    Dr. Yuji Mikata
    Department of Chemistry
    Faculty of Science
    Nara Women's University
    Nara 630-8506
    Japan
;
_publ_section_title
;
 Unexpectedly produced
 2-<i>tert</i>-butyl-5-(<i>N</i>,<i>N</i>-dimethylcarbamoyl)pyridine
 from 2-chloro-3-(<i>N</i>,<i>N</i>-dimethylcarbamoyl)pyridine with a
 <i>tert</i>-butyl Grignard reagent
;
_journal_issue 6
_journal_name_full 'Acta Crystallographica Section C'
_journal_page_first 973
_journal_page_last 975
_journal_paper_doi 10.1107/S0108270198013079
_journal_volume 55
_journal_year 1999
_chemical_formula_moiety 'C12 H18 N2 O '
_chemical_formula_sum 'C12 H18 N2 O'
_chemical_formula_weight 206.29
_chemical_name_systematic
;
6-t-butyl-3-(N,N-dimethylcarbamoyl)pyridine
;
_space_group_IT_number 14
_symmetry_cell_setting monoclinic
_symmetry_space_group_name_Hall '-P 2yn'
_symmetry_space_group_name_H-M 'P 1 21/n 1'
_audit_creation_method 'from TEXRAY.INF file'
_cell_angle_alpha 90
_cell_angle_beta 101.88(3)
_cell_angle_gamma 90
_cell_formula_units_Z 4
_cell_length_a 7.712(5)
_cell_length_b 9.617(5)
_cell_length_c 16.155(3)
_cell_measurement_reflns_used 25
_cell_measurement_temperature 173.2
_cell_measurement_theta_max 15.0
_cell_measurement_theta_min 14.9
_cell_volume 1172.5(10)
_computing_cell_refinement 'MSC/AFC Diffractometer Control'
_computing_data_collection 'MSC/AFC Diffractometer Control (Molecular Structure Corporation, 1994)'
_computing_data_reduction 'TEXSAN (Molecular Structure Corporation, 1995)'
_computing_publication_material TEXSAN
_computing_structure_refinement TEXSAN
_computing_structure_solution SAPI91
_diffrn_ambient_temperature 173.2
_diffrn_measurement_device 'Rigaku AFC7R'
_diffrn_measurement_method \w-2\q
_diffrn_radiation_monochromator graphite
_diffrn_radiation_source 'Rigaku rotating anode'
_diffrn_radiation_type 'Mo K\a'
_diffrn_radiation_wavelength 0.7107
_diffrn_reflns_av_R_equivalents 0.026
_diffrn_reflns_av_sigmaI/netI 0.015
_diffrn_reflns_limit_h_max 9
_diffrn_reflns_limit_h_min 0
_diffrn_reflns_limit_k_max 11
_diffrn_reflns_limit_k_min 0
_diffrn_reflns_limit_l_max 18
_diffrn_reflns_limit_l_min -19
_diffrn_reflns_number 2365
_diffrn_reflns_reduction_process 'Lp corrections applied'
_diffrn_reflns_theta_max 24.94
_diffrn_reflns_theta_min 2.12
_diffrn_standards_decay_% 0.24
_diffrn_standards_interval_count 150
_diffrn_standards_number 3
_exptl_absorpt_coefficient_mu 0.075
_exptl_absorpt_correction_T_max 0.978
_exptl_absorpt_correction_T_min 0.950
_exptl_absorpt_correction_type psi-scan
_exptl_absorpt_process_details 'North et al., 1968'
_exptl_crystal_colour colorless
_exptl_crystal_density_diffrn 1.168
_exptl_crystal_density_meas ?
_exptl_crystal_density_method 'not measured'
_exptl_crystal_description prismatic
_exptl_crystal_F_000 448.00
_exptl_crystal_size_max 0.700
_exptl_crystal_size_mid 0.600
_exptl_crystal_size_min 0.300
_refine_diff_density_max 0.25
_refine_diff_density_min -0.28
_refine_ls_extinction_coef 0.031(10)
_refine_ls_extinction_method 'Zachariasen (1967) type 2 Gaussian isotropic'
_refine_ls_goodness_of_fit_all 1.419
_refine_ls_goodness_of_fit_obs 1.420
_refine_ls_hydrogen_treatment noref
_refine_ls_matrix_type full
_refine_ls_number_constraints 0
_refine_ls_number_parameters 137
_refine_ls_number_reflns 1803
_refine_ls_number_restraints 0
_refine_ls_R_factor_all 0.0586
_refine_ls_R_factor_obs .0512
_refine_ls_shift/esd_max 0.0060
_refine_ls_shift/esd_mean 0.0020
_refine_ls_structure_factor_coef F
_refine_ls_weighting_details 'w = 1/[\s^2^(Fo) + 0.00302|Fo|^2^]'
_refine_ls_weighting_scheme sigma
_refine_ls_wR_factor_all 0.0907
_refine_ls_wR_factor_obs .0847
_reflns_number_observed 1803
_reflns_number_total 2055
_reflns_observed_criterion >1.5\s(I)
_cod_data_source_file oa1072.cif
_cod_data_source_block global
_cod_depositor_comments
;
The following automatic conversions were performed:

'_exptl_crystal_density_meas' value 'not measured' was changed to '?'
- the value is perceived as not measured.

Automatic conversion script
Id: cif_fix_values 3008 2015-01-20 13:52:24Z robertas 
;
_cod_original_cell_volume 1172.6(9)
_cod_original_sg_symbol_H-M 'P 21/n'
_cod_original_formula_sum 'C12 H18 N2 O '
_cod_database_code 2008597

loop_
_symmetry_equiv_pos_as_xyz
'  +x,  +y,  +z'
1/2-x,1/2+y,1/2-z
'  -x,  -y,  -z'
1/2+x,1/2-y,1/2+z

loop_
_atom_site_aniso_label
_atom_site_aniso_U_11
_atom_site_aniso_U_22
_atom_site_aniso_U_33
_atom_site_aniso_U_12
_atom_site_aniso_U_13
_atom_site_aniso_U_23
O(1) .0362(7) .0414(7) .0516(8) .0052(5) .0043(5) -.0004(5)
N(1) .0288(7) .0494(8) .0335(7) -.0010(6) .0059(5) -.0103(6)
N(2) .0262(7) .0468(8) .0304(7) .0001(5) -.0002(5) -.0030(5)
C(1) .0259(8) .0449(9) .0376(9) -.0005(6) .0077(6) -.0104(7)
C(2) .0251(8) .0375(8) .0297(8) -.0034(6) .0037(6) -.0010(6)
C(3) .0317(9) .0421(9) .0267(8) -.0011(6) .0053(6) -.0038(6)
C(4) .0285(8) .0392(9) .0320(8) .0024(6) .0078(6) -.0017(6)
C(5) .0258(8) .0354(8) .0281(8) -.0030(6) .0045(6) .0009(6)
C(6) .0278(9) .0417(9) .0314(8) -.0009(6) .0002(6) .0015(6)
C(7) .0273(8) .0383(9) .0301(8) .0006(6) .0073(6) .0019(6)
C(8) .0355(9) .0449(10) .0460(10) -.0053(7) -.0022(7) -.0051(7)
C(9) .0308(9) .0660(10) .0337(9) .0020(8) -.0029(7) .0006(8)
C(10) .0344(10) .0800(10) .0580(10) .0164(9) -.0055(8) -.0115(10)
C(11) .0350(10) .0520(10) .105(2) -.0013(8) -.0250(10) -.0080(10)
C(12) .0490(10) .145(2) .0360(10) -.0170(10) -.0034(9) .0260(10)

loop_
_atom_site_label
_atom_site_fract_x
_atom_site_fract_y
_atom_site_fract_z
_atom_site_U_iso_or_equiv
_atom_site_thermal_displace_type
_atom_site_calc_flag
_atom_site_calc_attached_atom
_atom_site_refinement_flags
_atom_site_occupancy
O(1) 1.04940(10) .10260(10) .73088(8) .0438(4) Uani d . . 1.00
N(1) .6067(2) .20860(10) .54918(8) .0373(4) Uani d . . 1.00
N(2) 1.0793(2) .32220(10) .78247(8) .0353(4) Uani d . . 1.00
C(1) .7651(2) .1974(2) .60053(10) .0360(4) Uani d . . 1.00
C(2) .8080(2) .2521(2) .68187(9) .0310(4) Uani d . . 1.00
C(3) .6749(2) .3221(2) .71093(9) .0336(4) Uani d . . 1.00
C(4) .5094(2) .3340(2) .65891(9) .0330(4) Uani d . . 1.00
C(5) .4785(2) .27670(10) .57781(9) .0299(4) Uani d . . 1.00
C(6) .2982(2) .2821(2) .51627(9) .0345(4) Uani d . . 1.00
C(7) .9895(2) .2203(2) .73388(9) .0317(4) Uani d . . 1.00
C(8) 1.0316(2) .4683(2) .77960(10) .0436(5) Uani d . . 1.00
C(9) 1.2457(2) .2880(2) .84040(10) .0447(5) Uani d . . 1.00
C(10) .1655(2) .3705(2) .55110(10) .0595(6) Uani d . . 1.00
C(11) .2255(3) .1354(2) .5041(2) .0697(7) Uani d . . 1.00
C(12) .3224(3) .3431(3) .43270(10) .0786(8) Uani d . . 1.00
H(1) .8475 .1406 .5788 .0464 Uiso calc . . 1.00
H(2) .6947 .3687 .7688 .0330 Uiso calc . . 1.00
H(3) .4231 .3802 .6806 .0614 Uiso calc . . 1.00
H(7) .2185 .4665 .5583 .1013 Uiso calc . . 1.00
H(8) .0444 .3735 .5097 .0723 Uiso calc . . 1.00
H(9) .1381 .3440 .6106 .0842 Uiso calc . . 1.00
H(10) .1149 .1359 .4612 .0703 Uiso calc . . 1.00
H(11) .3185 .0895 .4754 .0809 Uiso calc . . 1.00
H(12) .2200 .1039 .5578 .1128 Uiso calc . . 1.00
H(13) 1.1395 .5258 .7829 .0582 Uiso calc . . 1.00
H(14) .9783 .4886 .8336 .0716 Uiso calc . . 1.00
H(15) .9419 .4836 .7280 .0507 Uiso calc . . 1.00
H(16) 1.3435 .3565 .8292 .0644 Uiso calc . . 1.00
H(17) 1.2326 .3108 .8982 .0681 Uiso calc . . 1.00
H(18) 1.2662 .1832 .8346 .0799 Uiso calc . . 1.00
H(19) .3710 .4156 .4415 .1090 Uiso calc . . 1.00
H(20) .4133 .2996 .4070 .1111 Uiso calc . . 1.00
H(21) .2052 .3375 .3933 .0656 Uiso calc . . 1.00

loop_
_atom_type_symbol
_atom_type_scat_dispersion_real
_atom_type_scat_dispersion_imag
_atom_type_scat_source
C 0.003 0.002 'International Tables Vol. C, 4.2.6.8 and 6.1.1.1'
H 0.000 0.000 'International Tables Vol. C, 6.1.1.2'
N 0.006 0.003 'International Tables Vol. C, 4.2.6.8 and 6.1.1.1'
O 0.011 0.006 'International Tables Vol. C, 4.2.6.8 and 6.1.1.1'

loop_
_geom_angle_atom_site_label_1
_geom_angle_atom_site_label_2
_geom_angle_atom_site_label_3
_geom_angle_site_symmetry_1
_geom_angle_site_symmetry_2
_geom_angle_site_symmetry_3
_geom_angle
_geom_angle_publ_flag
C(1) N(1) C(5) 1_555 1_555 1_555 118.00(10) yes
C(7) N(2) C(8) 1_555 1_555 1_555 125.90(10) yes
C(7) N(2) C(9) 1_555 1_555 1_555 119.10(10) yes
C(8) N(2) C(9) 1_555 1_555 1_555 115.00(10) yes
N(1) C(1) C(2) 1_555 1_555 1_555 124.60(10) yes
N(1) C(1) H(1) 1_555 1_555 1_555 114.20(10) no
C(2) C(1) H(1) 1_555 1_555 1_555 121.0(2) no
C(1) C(2) C(3) 1_555 1_555 1_555 117.00(10) yes
C(1) C(2) C(7) 1_555 1_555 1_555 117.60(10) yes
C(3) C(2) C(7) 1_555 1_555 1_555 125.20(10) yes
C(2) C(3) C(4) 1_555 1_555 1_555 119.30(10) yes
C(2) C(3) H(2) 1_555 1_555 1_555 122.80(10) no
C(4) C(3) H(2) 1_555 1_555 1_555 117.80(10) no
C(3) C(4) C(5) 1_555 1_555 1_555 119.80(10) yes
C(3) C(4) H(3) 1_555 1_555 1_555 117.00(10) no
C(5) C(4) H(3) 1_555 1_555 1_555 123.20(10) no
N(1) C(5) C(4) 1_555 1_555 1_555 121.30(10) yes
N(1) C(5) C(6) 1_555 1_555 1_555 115.20(10) yes
C(4) C(5) C(6) 1_555 1_555 1_555 123.50(10) yes
C(5) C(6) C(10) 1_555 1_555 1_555 111.60(10) yes
C(5) C(6) C(11) 1_555 1_555 1_555 108.30(10) yes
C(5) C(6) C(12) 1_555 1_555 1_555 109.10(10) yes
C(10) C(6) C(11) 1_555 1_555 1_555 108.0(2) yes
C(10) C(6) C(12) 1_555 1_555 1_555 109.1(2) yes
C(11) C(6) C(12) 1_555 1_555 1_555 110.8(2) yes
O(1) C(7) N(2) 1_555 1_555 1_555 122.60(10) yes
O(1) C(7) C(2) 1_555 1_555 1_555 118.60(10) yes
N(2) C(7) C(2) 1_555 1_555 1_555 118.80(10) yes
N(2) C(8) H(13) 1_555 1_555 1_555 109.50(10) no
N(2) C(8) H(14) 1_555 1_555 1_555 107.00(10) no
N(2) C(8) H(15) 1_555 1_555 1_555 107.70(10) no
H(13) C(8) H(14) 1_555 1_555 1_555 108.50(10) no
H(13) C(8) H(15) 1_555 1_555 1_555 113.6(2) no
H(14) C(8) H(15) 1_555 1_555 1_555 110.4(2) no
N(2) C(9) H(16) 1_555 1_555 1_555 108.50(10) no
N(2) C(9) H(17) 1_555 1_555 1_555 108.00(10) no
N(2) C(9) H(18) 1_555 1_555 1_555 107.00(10) no
H(16) C(9) H(17) 1_555 1_555 1_555 104.00(10) no
H(16) C(9) H(18) 1_555 1_555 1_555 118.2(2) no
H(17) C(9) H(18) 1_555 1_555 1_555 110.7(2) no
C(6) C(10) H(7) 1_555 1_555 1_555 105.5(2) no
C(6) C(10) H(8) 1_555 1_555 1_555 111.3(2) no
C(6) C(10) H(9) 1_555 1_555 1_555 118.4(2) no
H(7) C(10) H(8) 1_555 1_555 1_555 110.0(2) no
H(7) C(10) H(9) 1_555 1_555 1_555 105.5(2) no
H(8) C(10) H(9) 1_555 1_555 1_555 105.9(2) no
C(6) C(11) H(10) 1_555 1_555 1_555 109.3(2) no
C(6) C(11) H(11) 1_555 1_555 1_555 100.6(2) no
C(6) C(11) H(12) 1_555 1_555 1_555 105.6(2) no
H(10) C(11) H(11) 1_555 1_555 1_555 105.6(2) no
H(10) C(11) H(12) 1_555 1_555 1_555 117.5(2) no
H(11) C(11) H(12) 1_555 1_555 1_555 116.8(2) no
C(6) C(12) H(19) 1_555 1_555 1_555 108.9(2) no
C(6) C(12) H(20) 1_555 1_555 1_555 116.2(2) no
C(6) C(12) H(21) 1_555 1_555 1_555 106.6(2) no
H(19) C(12) H(20) 1_555 1_555 1_555 95.7(2) no
H(19) C(12) H(21) 1_555 1_555 1_555 119.8(3) no
H(20) C(12) H(21) 1_555 1_555 1_555 109.9(2) no

loop_
_geom_bond_atom_site_label_1
_geom_bond_atom_site_label_2
_geom_bond_site_symmetry_1
_geom_bond_site_symmetry_2
_geom_bond_distance
_geom_bond_publ_flag
O(1) C(7) 1_555 1_555 1.227(2) yes
N(1) C(1) 1_555 1_555 1.332(2) yes
N(1) C(5) 1_555 1_555 1.345(2) yes
N(2) C(7) 1_555 1_555 1.354(2) yes
N(2) C(8) 1_555 1_555 1.451(2) yes
N(2) C(9) 1_555 1_555 1.462(2) yes
C(1) C(2) 1_555 1_555 1.391(2) yes
C(1) H(1) 1_555 1_555 .958 no
C(2) C(3) 1_555 1_555 1.388(2) yes
C(2) C(7) 1_555 1_555 1.508(2) yes
C(3) C(4) 1_555 1_555 1.381(2) yes
C(3) H(2) 1_555 1_555 1.019 no
C(4) C(5) 1_555 1_555 1.396(2) yes
C(4) H(3) 1_555 1_555 .927 no
C(5) C(6) 1_555 1_555 1.535(2) yes
C(6) C(10) 1_555 1_555 1.524(3) yes
C(6) C(11) 1_555 1_555 1.516(3) yes
C(6) C(12) 1_555 1_555 1.518(3) yes
C(8) H(13) 1_555 1_555 .992 no
C(8) H(14) 1_555 1_555 1.056 no
C(8) H(15) 1_555 1_555 .978 no
C(9) H(16) 1_555 1_555 1.044 no
C(9) H(17) 1_555 1_555 .983 no
C(9) H(18) 1_555 1_555 1.028 no
C(10) H(7) 1_555 1_555 1.007 no
C(10) H(8) 1_555 1_555 1.031 no
C(10) H(9) 1_555 1_555 1.058 no
C(11) H(10) 1_555 1_555 .982 no
C(11) H(11) 1_555 1_555 1.030 no
C(11) H(12) 1_555 1_555 .927 no
C(12) H(19) 1_555 1_555 .790 no
C(12) H(20) 1_555 1_555 .979 no
C(12) H(21) 1_555 1_555 .994 no

loop_
_geom_contact_atom_site_label_1
_geom_contact_atom_site_label_2
_geom_contact_distance
_geom_contact_site_symmetry_1
_geom_contact_site_symmetry_2
O(1) C(4) 3.222(2) 1_555 2_646
O(1) C(3) 3.439(2) 1_555 2_646
O(1) C(8) 3.516(3) 1_555 2_746
